data_7134065
loop_
_publ_author_name
'Indurmuddam, Ranadheer Reddy'
'Hong, Bor-Cherng'
'Chien, Su-Ying'

_publ_section_title
;
 Synthesis of Polysubstituted Tetrahydrofurans via Visible Light-Induced
 De Mayo Acetalization of Benzoylacetones
;
_journal_name_full 'Chemical Communications'
_journal_paper_doi 10.1039/D4CC05797J
_journal_year 2025
_chemical_formula_sum 'C21 H22 O4'
_chemical_formula_weight 338.38
_space_group_crystal_system monoclinic
_space_group_IT_number 15
_space_group_name_Hall '-C 2yc'
_space_group_name_H-M_alt 'C 1 2/c 1'
_atom_sites_solution_hydrogens geom
_audit_creation_method SHELXL-2019/1
_audit_update_record
;
2024-09-06 deposited with the CCDC.	2024-12-17 downloaded from the CCDC.
;
_cell_angle_alpha 90
_cell_angle_beta 108.5396(8)
_cell_angle_gamma 90
_cell_formula_units_Z 8
_cell_length_a 17.4908(4)
_cell_length_b 8.9534(2)
_cell_length_c 24.3196(7)
_cell_measurement_reflns_used 9801
_cell_measurement_temperature 200(2)
_cell_measurement_theta_max 74.44
_cell_measurement_theta_min 3.83
_cell_volume 3610.86(16)
_computing_cell_refinement 'SAINT V8.40B (Bruker AXS LLC, 2019)'
_computing_data_collection 'Bruker Instrument Service vV6.2.16'
_computing_data_reduction 'SAINT V8.40B (Bruker AXS LLC, 2019)'
_computing_molecular_graphics 'Bruker APEX4'
_computing_publication_material 'Bruker APEX4'
_computing_structure_refinement 'SHELXL-2019/1 (Sheldrick, 2019)'
_computing_structure_solution 'SHELXT (Sheldrick 2015)'
_diffrn_ambient_temperature 200(2)
_diffrn_measured_fraction_theta_full 0.999
_diffrn_measured_fraction_theta_max 0.997
_diffrn_measurement_device_type 'Bruker D8 VENTURE'
_diffrn_measurement_method '\f and \w scans'
_diffrn_radiation_type CuK\a
_diffrn_radiation_wavelength 1.54178
_diffrn_reflns_av_R_equivalents 0.0246
_diffrn_reflns_av_unetI/netI 0.0139
_diffrn_reflns_Laue_measured_fraction_full 0.999
_diffrn_reflns_Laue_measured_fraction_max 0.997
_diffrn_reflns_limit_h_max 21
_diffrn_reflns_limit_h_min -21
_diffrn_reflns_limit_k_max 11
_diffrn_reflns_limit_k_min -11
_diffrn_reflns_limit_l_max 29
_diffrn_reflns_limit_l_min -30
_diffrn_reflns_number 39618
_diffrn_reflns_point_group_measured_fraction_full 0.999
_diffrn_reflns_point_group_measured_fraction_max 0.997
_diffrn_reflns_theta_full 67.679
_diffrn_reflns_theta_max 74.425
_diffrn_reflns_theta_min 3.834
_exptl_absorpt_coefficient_mu 0.691
_exptl_absorpt_correction_T_max 0.9819
_exptl_absorpt_correction_T_min 0.8673
_exptl_absorpt_correction_type multi-scan
_exptl_absorpt_process_details
; 
Krause, L., Herbst-Irmer, R., Sheldrick, G. M., Stalke, D. (2015). 
"Comparison of silver and molybdenum microfocus X-ray sources for 
single-crystal structure determination" 
J. Appl. Cryst. 48, 3-10. 
doi:10.1107/S1600576714022985 
;
_exptl_crystal_colour colourless
_exptl_crystal_density_diffrn 1.245
_exptl_crystal_description block
_exptl_crystal_F_000 1440
_exptl_crystal_size_max 0.395
_exptl_crystal_size_mid 0.249
_exptl_crystal_size_min 0.181
_refine_diff_density_max 0.202
_refine_diff_density_min -0.263
_refine_diff_density_rms 0.045
_refine_ls_extinction_method none
_refine_ls_goodness_of_fit_ref 1.037
_refine_ls_hydrogen_treatment constr
_refine_ls_matrix_type full
_refine_ls_number_parameters 229
_refine_ls_number_reflns 3684
_refine_ls_number_restraints 0
_refine_ls_restrained_S_all 1.037
_refine_ls_R_factor_all 0.0427
_refine_ls_R_factor_gt 0.0411
_refine_ls_shift/su_max 0.000
_refine_ls_shift/su_mean 0.000
_refine_ls_structure_factor_coef Fsqd
_refine_ls_weighting_details 'w=1/[\s^2^(Fo^2^)+(0.0565P)^2^+1.9216P] where P=(Fo^2^+2Fc^2^)/3'
_refine_ls_weighting_scheme calc
_refine_ls_wR_factor_gt 0.1069
_refine_ls_wR_factor_ref 0.1083
_reflns_Friedel_coverage 0.000
_reflns_number_gt 3486
_reflns_number_total 3684
_reflns_threshold_expression 'I > 2\s(I)'
_cod_data_source_file d4cc05797j2.cif
_cod_data_source_block ic22493
_cod_original_cell_volume 3610.85(16)
_cod_original_sg_symbol_H-M 'C 2/c'
_cod_database_code 7134065
_shelx_shelxl_version_number 2019/1
_shelx_space_group_comment
; 
The symmetry employed for this shelxl refinement is uniquely defined 
by the following loop, which should always be used as a source of 
symmetry information in preference to the above space-group names. 
They are only intended as comments. 
;
_shelx_estimated_absorpt_t_min 0.772
_shelx_estimated_absorpt_t_max 0.885

loop_
_space_group_symop_operation_xyz
'x, y, z'
'-x, y, -z+1/2'
'x+1/2, y+1/2, z'
'-x+1/2, y+1/2, -z+1/2'
'-x, -y, -z'
'x, -y, z-1/2'
'-x+1/2, -y+1/2, -z'
'x+1/2, -y+1/2, z-1/2'

loop_
_atom_site_label
_atom_site_type_symbol
_atom_site_fract_x
_atom_site_fract_y
_atom_site_fract_z
_atom_site_U_iso_or_equiv
_atom_site_adp_type
_atom_site_occupancy
_atom_site_site_symmetry_order
_atom_site_calc_flag
_atom_site_refinement_flags_posn
_atom_site_refinement_flags_adp
_atom_site_refinement_flags_occupancy
_atom_site_disorder_assembly
_atom_site_disorder_group
O1 O 0.38744(4) 0.74024(9) 0.39187(3) 0.03143(19) Uani 1 1 d . . . . .
O2 O 0.37096(5) 0.94543(10) 0.44629(4) 0.0423(2) Uani 1 1 d . . . . .
O3 O 0.62843(6) 0.66823(13) 0.49881(6) 0.0715(4) Uani 1 1 d . . . . .
O4 O 0.50403(6) 0.99356(10) 0.34740(4) 0.0486(2) Uani 1 1 d . . . . .
C1 C 0.38676(7) 0.78958(13) 0.44765(5) 0.0347(3) Uani 1 1 d . . . . .
C2 C 0.47337(7) 0.77117(13) 0.48543(5) 0.0374(3) Uani 1 1 d . . . . .
H2A H 0.485680 0.665636 0.497029 0.045 Uiso 1 1 calc R U . . .
H2B H 0.485550 0.834013 0.520665 0.045 Uiso 1 1 calc R U . . .
C3 C 0.51980(7) 0.82331(12) 0.44588(5) 0.0329(2) Uani 1 1 d . . . . .
H3 H 0.520217 0.935001 0.446011 0.039 Uiso 1 1 calc R U . . .
C4 C 0.46469(6) 0.76964(11) 0.38464(4) 0.0273(2) Uani 1 1 d . . . . .
C5 C 0.32552(9) 0.69673(18) 0.46410(6) 0.0508(3) Uani 1 1 d . . . . .
H5A H 0.272367 0.709886 0.435019 0.076 Uiso 1 1 calc R U . . .
H5B H 0.323355 0.728705 0.502117 0.076 Uiso 1 1 calc R U . . .
H5C H 0.341027 0.591219 0.465872 0.076 Uiso 1 1 calc R U . . .
C6 C 0.29439(9) 0.99113(18) 0.40845(7) 0.0574(4) Uani 1 1 d . . . . .
H6A H 0.252455 0.964286 0.425474 0.086 Uiso 1 1 calc R U . . .
H6B H 0.283633 0.941039 0.370920 0.086 Uiso 1 1 calc R U . . .
H6C H 0.294353 1.099543 0.402894 0.086 Uiso 1 1 calc R U . . .
C7 C 0.60675(7) 0.76940(15) 0.46456(6) 0.0442(3) Uani 1 1 d . . . . .
C8 C 0.66407(8) 0.8526(2) 0.44178(7) 0.0578(4) Uani 1 1 d . . . . .
H8A H 0.714210 0.795488 0.449630 0.087 Uiso 1 1 calc R U . . .
H8B H 0.675779 0.950140 0.460886 0.087 Uiso 1 1 calc R U . . .
H8C H 0.639916 0.866793 0.399858 0.087 Uiso 1 1 calc R U . . .
C9 C 0.45461(6) 0.89385(11) 0.33875(5) 0.0310(2) Uani 1 1 d . . . . .
C10 C 0.38505(7) 0.89007(12) 0.28368(5) 0.0324(2) Uani 1 1 d . . . . .
C11 C 0.37587(9) 1.01256(16) 0.24683(6) 0.0475(3) Uani 1 1 d . . . . .
H11 H 0.413412 1.092592 0.256971 0.057 Uiso 1 1 calc R U . . .
C12 C 0.31236(10) 1.0181(2) 0.19555(7) 0.0615(4) Uani 1 1 d . . . . .
H12 H 0.306139 1.102581 0.170867 0.074 Uiso 1 1 calc R U . . .
C13 C 0.25827(9) 0.9026(2) 0.18008(6) 0.0599(4) Uani 1 1 d . . . . .
H13 H 0.214705 0.907186 0.144803 0.072 Uiso 1 1 calc R U . . .
C14 C 0.26723(9) 0.7798(2) 0.21584(6) 0.0553(4) Uani 1 1 d . . . . .
H14 H 0.229906 0.699543 0.204977 0.066 Uiso 1 1 calc R U . . .
C15 C 0.33045(8) 0.77282(15) 0.26758(5) 0.0423(3) Uani 1 1 d . . . . .
H15 H 0.336402 0.687872 0.291994 0.051 Uiso 1 1 calc R U . . .
C16 C 0.49455(6) 0.62613(11) 0.36428(4) 0.0294(2) Uani 1 1 d . . . . .
C17 C 0.47199(8) 0.48839(13) 0.38071(5) 0.0397(3) Uani 1 1 d . . . . .
H17 H 0.436743 0.484269 0.403399 0.048 Uiso 1 1 calc R U . . .
C18 C 0.50061(10) 0.35728(14) 0.36418(6) 0.0506(3) Uani 1 1 d . . . . .
H18 H 0.484620 0.263682 0.375345 0.061 Uiso 1 1 calc R U . . .
C19 C 0.55230(10) 0.36216(15) 0.33154(6) 0.0530(4) Uani 1 1 d . . . . .
H19 H 0.572012 0.272059 0.320395 0.064 Uiso 1 1 calc R U . . .
C20 C 0.57531(9) 0.49818(16) 0.31509(6) 0.0496(3) Uani 1 1 d . . . . .
H20 H 0.611077 0.501437 0.292778 0.060 Uiso 1 1 calc R U . . .
C21 C 0.54636(7) 0.63032(13) 0.33106(5) 0.0378(3) Uani 1 1 d . . . . .
H21 H 0.561918 0.723586 0.319310 0.045 Uiso 1 1 calc R U . . .

loop_
_atom_site_aniso_label
_atom_site_aniso_U_11
_atom_site_aniso_U_22
_atom_site_aniso_U_33
_atom_site_aniso_U_23
_atom_site_aniso_U_13
_atom_site_aniso_U_12
O1 0.0303(4) 0.0356(4) 0.0294(4) -0.0039(3) 0.0109(3) -0.0014(3)
O2 0.0442(5) 0.0379(5) 0.0421(5) -0.0035(4) 0.0099(4) 0.0146(4)
O3 0.0422(5) 0.0543(6) 0.0997(9) 0.0191(6) -0.0033(6) 0.0124(5)
O4 0.0472(5) 0.0315(5) 0.0588(6) 0.0089(4) 0.0050(4) -0.0084(4)
C1 0.0409(6) 0.0349(6) 0.0300(5) -0.0012(4) 0.0137(5) 0.0066(5)
C2 0.0450(6) 0.0350(6) 0.0288(5) -0.0013(4) 0.0071(5) 0.0094(5)
C3 0.0330(5) 0.0280(5) 0.0327(5) -0.0058(4) 0.0034(4) 0.0044(4)
C4 0.0273(5) 0.0244(5) 0.0292(5) -0.0019(4) 0.0077(4) 0.0009(4)
C5 0.0539(8) 0.0599(8) 0.0471(7) 0.0038(6) 0.0282(6) 0.0007(6)
C6 0.0545(8) 0.0597(9) 0.0520(8) 0.0008(7) 0.0084(7) 0.0261(7)
C7 0.0346(6) 0.0427(7) 0.0460(7) -0.0103(5) -0.0003(5) 0.0064(5)
C8 0.0337(6) 0.0881(11) 0.0485(8) -0.0050(7) 0.0085(6) 0.0053(7)
C9 0.0329(5) 0.0229(5) 0.0376(6) 0.0001(4) 0.0116(4) 0.0031(4)
C10 0.0340(5) 0.0332(6) 0.0318(5) 0.0022(4) 0.0128(4) 0.0060(4)
C11 0.0464(7) 0.0462(7) 0.0477(7) 0.0155(6) 0.0118(6) 0.0047(5)
C12 0.0589(9) 0.0685(10) 0.0503(8) 0.0266(7) 0.0075(7) 0.0098(7)
C13 0.0450(7) 0.0907(12) 0.0372(7) 0.0122(7) 0.0036(6) 0.0090(7)
C14 0.0496(8) 0.0730(10) 0.0375(7) -0.0032(6) 0.0055(6) -0.0121(7)
C15 0.0473(7) 0.0449(7) 0.0318(6) 0.0004(5) 0.0084(5) -0.0051(5)
C16 0.0333(5) 0.0253(5) 0.0273(5) -0.0022(4) 0.0063(4) 0.0034(4)
C17 0.0556(7) 0.0274(6) 0.0374(6) -0.0021(4) 0.0167(5) 0.0000(5)
C18 0.0809(10) 0.0256(6) 0.0433(7) -0.0018(5) 0.0168(7) 0.0059(6)
C19 0.0731(9) 0.0373(7) 0.0441(7) -0.0087(5) 0.0124(7) 0.0215(6)
C20 0.0548(8) 0.0524(8) 0.0454(7) -0.0079(6) 0.0212(6) 0.0144(6)
C21 0.0431(6) 0.0352(6) 0.0368(6) -0.0021(5) 0.0155(5) 0.0038(5)

loop_
_atom_type_symbol
_atom_type_description
_atom_type_scat_dispersion_real
_atom_type_scat_dispersion_imag
_atom_type_scat_source
C C 0.0181 0.0091 'International Tables Vol C Tables 4.2.6.8 and 6.1.1.4'
H H 0.0000 0.0000 'International Tables Vol C Tables 4.2.6.8 and 6.1.1.4'
O O 0.0492 0.0322 'International Tables Vol C Tables 4.2.6.8 and 6.1.1.4'

loop_
_geom_angle_atom_site_label_1
_geom_angle_atom_site_label_2
_geom_angle_atom_site_label_3
_geom_angle
_geom_angle_site_symmetry_1
_geom_angle_site_symmetry_3
_geom_angle_publ_flag
C1 O1 C4 110.50(8) . . ?
C1 O2 C6 115.70(11) . . ?
O2 C1 O1 109.97(9) . . ?
O2 C1 C5 113.49(10) . . ?
O1 C1 C5 107.60(10) . . ?
O2 C1 C2 105.75(9) . . ?
O1 C1 C2 103.54(9) . . ?
C5 C1 C2 115.99(11) . . ?
C1 C2 C3 102.49(9) . . ?
C2 C3 C7 113.53(10) . . ?
C2 C3 C4 102.50(9) . . ?
C7 C3 C4 116.11(9) . . ?
O1 C4 C16 108.45(8) . . ?
O1 C4 C9 108.87(8) . . ?
C16 C4 C9 110.08(8) . . ?
O1 C4 C3 104.88(8) . . ?
C16 C4 C3 113.26(8) . . ?
C9 C4 C3 111.07(8) . . ?
O3 C7 C8 122.05(12) . . ?
O3 C7 C3 120.61(13) . . ?
C8 C7 C3 117.23(12) . . ?
O4 C9 C10 120.23(10) . . ?
O4 C9 C4 119.52(10) . . ?
C10 C9 C4 120.25(9) . . ?
C15 C10 C11 119.04(12) . . ?
C15 C10 C9 124.04(10) . . ?
C11 C10 C9 116.92(11) . . ?
C12 C11 C10 120.26(14) . . ?
C13 C12 C11 120.46(14) . . ?
C12 C13 C14 119.87(13) . . ?
C13 C14 C15 120.36(14) . . ?
C14 C15 C10 119.99(13) . . ?
C17 C16 C21 119.11(10) . . ?
C17 C16 C4 119.66(10) . . ?
C21 C16 C4 121.19(10) . . ?
C18 C17 C16 120.41(12) . . ?
C19 C18 C17 120.21(13) . . ?
C18 C19 C20 119.93(11) . . ?
C19 C20 C21 120.27(13) . . ?
C20 C21 C16 120.07(12) . . ?

loop_
_geom_bond_atom_site_label_1
_geom_bond_atom_site_label_2
_geom_bond_distance
_geom_bond_site_symmetry_2
_geom_bond_publ_flag
O1 C1 1.4304(13) . ?
O1 C4 1.4410(12) . ?
O2 C1 1.4208(14) . ?
O2 C6 1.4226(16) . ?
O3 C7 1.2072(18) . ?
O4 C9 1.2136(14) . ?
C1 C5 1.5070(18) . ?
C1 C2 1.5103(16) . ?
C2 C3 1.5163(17) . ?
C3 C7 1.5209(16) . ?
C3 C4 1.5701(14) . ?
C4 C16 1.5276(14) . ?
C4 C9 1.5455(14) . ?
C7 C8 1.490(2) . ?
C9 C10 1.4963(15) . ?
C10 C15 1.3891(17) . ?
C10 C11 1.3929(17) . ?
C11 C12 1.382(2) . ?
C12 C13 1.371(3) . ?
C13 C14 1.380(2) . ?
C14 C15 1.3875(18) . ?
C16 C17 1.3916(16) . ?
C16 C21 1.3930(16) . ?
C17 C18 1.3849(17) . ?
C18 C19 1.381(2) . ?
C19 C20 1.381(2) . ?
C20 C21 1.3900(17) . ?
